data_7134021
loop_
_publ_author_name
'Haldar, Rajashi'
'Naskar, Sudip'
'Jana, Bapan'
'Mandal, Dipankar'
'Shanmugam, Maheswaran'

_publ_section_title
;
 Harnessing Thermal Waste with a Poling-free Molecular Pyroelectric
 Zinc(II) Complex
;
_journal_name_full 'Chemical Communications'
_journal_paper_doi 10.1039/D4CC06054G
_journal_year 2024
_chemical_formula_moiety 'C30 H24 N6 Zn1, 2(Cl1 O4)'
_chemical_formula_sum 'C30 H24 Cl2 N6 O10 Zn'
_chemical_formula_weight 764.82
_space_group_crystal_system trigonal
_space_group_IT_number 165
_space_group_name_Hall '-P 3 2"c'
_space_group_name_H-M_alt 'P -3 c 1'
_atom_sites_solution_hydrogens geom
_atom_sites_solution_primary iterative
_audit_creation_date 2024-07-09
_audit_creation_method
;
Olex2 1.3-ac4
(compiled 2019.04.23 svn.r3594 for Rigaku Oxford Diffraction, GUI svn.r5739)
;
_audit_update_record
;
2024-08-07 deposited with the CCDC.	2024-11-26 downloaded from the CCDC.
;
_cell_angle_alpha 90
_cell_angle_beta 90
_cell_angle_gamma 120
_cell_formula_units_Z 2
_cell_length_a 10.5944(9)
_cell_length_b 10.5944(9)
_cell_length_c 16.2218(14)
_cell_measurement_reflns_used 1698
_cell_measurement_temperature 400.00(10)
_cell_measurement_theta_max 30.0570
_cell_measurement_theta_min 2.1960
_cell_volume 1576.8(2)
_computing_cell_refinement 'CrysAlisPro 1.171.43.105a (Rigaku OD, 2024)'
_computing_data_collection 'PROGRAM:BIS V6.2.16/2021-10-22 && APEX4 2021.4-0                                '
_computing_data_reduction 'CrysAlisPro 1.171.43.105a (Rigaku OD, 2024)'
_computing_molecular_graphics 'Olex2 (Dolomanov et al., 2009)'
_computing_publication_material 'Olex2 (Dolomanov et al., 2009)'
_computing_structure_refinement 'ShelXL (Sheldrick, 2015)'
_computing_structure_solution 'olex2.solve (Bourhis et al., 2015)'
_diffrn_ambient_environment air
_diffrn_ambient_temperature 400.00(10)
_diffrn_detector 'CCD plate'
_diffrn_measured_fraction_theta_full 0.999
_diffrn_measured_fraction_theta_max 0.999
_diffrn_measurement_details
;
List of Runs (angles in degrees, time in seconds):

  # Type    Start    End  Width  t~exp~   \w     \q     \k     \f   Frames
#--------------------------------------------------------------------------
  1  \w   -115.72  16.28   1.00    2.00    --  -15.82 -59.25  20.08  132
  2  \w   -115.72  16.28   1.00    2.00    --  -15.82 -59.25 -84.92  132
  3  \f     19.79 163.79   1.00    2.00  16.41 -15.82 -59.25    --   144
  4  \f    -10.56 141.44   1.00    2.00  75.04 -15.82  31.50    --   152
;
_diffrn_measurement_device 'abstract diffractometer'
_diffrn_measurement_device_type 'Saxi-CrysAlisPro-abstract goniometer imported SAXI images'
_diffrn_measurement_method '\w and \f scans'
_diffrn_orient_matrix_type 'CrysAlisPro convention (1999,Acta A55,543-557)'
_diffrn_orient_matrix_UB_11 0.0420879000
_diffrn_orient_matrix_UB_12 0.0701258000
_diffrn_orient_matrix_UB_13 0.0177394000
_diffrn_orient_matrix_UB_21 0.0173178000
_diffrn_orient_matrix_UB_22 0.0314080000
_diffrn_orient_matrix_UB_23 -0.0399515000
_diffrn_orient_matrix_UB_31 -0.0624577000
_diffrn_orient_matrix_UB_32 0.0082639000
_diffrn_orient_matrix_UB_33 0.0008962000
_diffrn_radiation_monochromator graphite
_diffrn_radiation_probe x-ray
_diffrn_radiation_type 'Mo K\a'
_diffrn_radiation_wavelength 0.71073
_diffrn_reflns_av_R_equivalents 0.1177
_diffrn_reflns_av_unetI/netI 0.0373
_diffrn_reflns_Laue_measured_fraction_full 0.999
_diffrn_reflns_Laue_measured_fraction_max 0.999
_diffrn_reflns_limit_h_max 12
_diffrn_reflns_limit_h_min -10
_diffrn_reflns_limit_k_max 12
_diffrn_reflns_limit_k_min -12
_diffrn_reflns_limit_l_max 19
_diffrn_reflns_limit_l_min -19
_diffrn_reflns_number 18182
_diffrn_reflns_point_group_measured_fraction_full 0.999
_diffrn_reflns_point_group_measured_fraction_max 0.999
_diffrn_reflns_theta_full 24.993
_diffrn_reflns_theta_max 24.993
_diffrn_reflns_theta_min 2.220
_diffrn_source 'fine-focus sealed X-ray tube'
_diffrn_source_type 'Enhance (Mo) X-ray Source'
_exptl_absorpt_coefficient_mu 1.017
_exptl_absorpt_correction_T_max 1.00000
_exptl_absorpt_correction_T_min 0.36895
_exptl_absorpt_correction_type multi-scan
_exptl_absorpt_process_details
;
CrysAlisPro 1.171.43.105a (Rigaku Oxford Diffraction, 2024)
Empirical absorption correction using spherical harmonics,
implemented in SCALE3 ABSPACK scaling algorithm.
;
_exptl_crystal_colour 'clear pinkish white'
_exptl_crystal_colour_lustre clear
_exptl_crystal_colour_modifier pinkish
_exptl_crystal_colour_primary white
_exptl_crystal_density_diffrn 1.611
_exptl_crystal_description block
_exptl_crystal_F_000 780
_exptl_crystal_size_max 0.183
_exptl_crystal_size_mid 0.156
_exptl_crystal_size_min 0.098
_refine_diff_density_max 0.695
_refine_diff_density_min -0.863
_refine_diff_density_rms 0.090
_refine_ls_extinction_method none
_refine_ls_goodness_of_fit_ref 1.091
_refine_ls_hydrogen_treatment constr
_refine_ls_matrix_type full
_refine_ls_number_parameters 72
_refine_ls_number_reflns 935
_refine_ls_number_restraints 0
_refine_ls_restrained_S_all 1.091
_refine_ls_R_factor_all 0.1259
_refine_ls_R_factor_gt 0.0881
_refine_ls_shift/su_max 0.000
_refine_ls_shift/su_mean 0.000
_refine_ls_structure_factor_coef Fsqd
_refine_ls_weighting_details 'w=1/[\s^2^(Fo^2^)+(0.1866P)^2^+0.7139P] where P=(Fo^2^+2Fc^2^)/3'
_refine_ls_weighting_scheme calc
_refine_ls_wR_factor_gt 0.2690
_refine_ls_wR_factor_ref 0.3105
_reflns_Friedel_coverage 0.000
_reflns_number_gt 577
_reflns_number_total 935
_reflns_threshold_expression 'I > 2\s(I)'
_cod_data_source_file d4cc06054g2.cif
_cod_data_source_block ms_rh_znbpyclo4_400k_autored
_cod_original_cell_volume 1576.8(3)
_cod_database_code 7134021
_shelx_shelxl_version_number 2018/3
_chemical_oxdiff_formula 'C H N O Zn Cl'
_shelx_space_group_comment
;
The symmetry employed for this shelxl refinement is uniquely defined
by the following loop, which should always be used as a source of
symmetry information in preference to the above space-group names.
They are only intended as comments.
;
_shelx_estimated_absorpt_t_max 0.907
_shelx_estimated_absorpt_t_min 0.836
_reflns_odcompleteness_completeness 94.38
_reflns_odcompleteness_iscentric 1
_reflns_odcompleteness_theta 32.96
_olex2_refinement_description
;
1. Fixed Uiso
 At 1.2 times of:
  All C(H) groups
2.a Aromatic/amide H refined with riding coordinates:
 C15(H15), C12(H12), C14(H14), C13(H13)
;
_olex2_submission_special_instructions 'No special instructions were received'
_oxdiff_exptl_absorpt_empirical_details
;
Empirical correction (ABSPACK) includes:
- Absorption correction using spherical harmonics
- Frame scaling
;
_oxdiff_exptl_absorpt_empirical_full_max 1.983
_oxdiff_exptl_absorpt_empirical_full_min 0.556

loop_
_space_group_symop_operation_xyz
'x, y, z'
'-y, x-y, z'
'-x+y, -x, z'
'y, x, -z+1/2'
'x-y, -y, -z+1/2'
'-x, -x+y, -z+1/2'
'-x, -y, -z'
'y, -x+y, -z'
'x-y, x, -z'
'-y, -x, z-1/2'
'-x+y, y, z-1/2'
'x, x-y, z-1/2'

loop_
_atom_site_label
_atom_site_type_symbol
_atom_site_fract_x
_atom_site_fract_y
_atom_site_fract_z
_atom_site_U_iso_or_equiv
_atom_site_adp_type
_atom_site_occupancy
_atom_site_site_symmetry_order
_atom_site_calc_flag
_atom_site_refinement_flags_posn
_atom_site_refinement_flags_adp
_atom_site_refinement_flags_occupancy
_atom_site_disorder_assembly
_atom_site_disorder_group
Zn1 Zn 0.000000 1.000000 0.750000 0.0754(9) Uani 1 6 d S T P . .
Cl11 Cl 0.333333 0.666667 0.6331(2) 0.1027(13) Uani 1 3 d S T P . .
N11 N -0.0812(6) 0.7990(6) 0.6818(4) 0.0807(16) Uani 1 1 d . . . . .
C11 C -0.0395(6) 0.7074(7) 0.7105(4) 0.0735(16) Uani 1 1 d . . . . .
C15 C -0.1546(8) 0.7684(8) 0.6109(5) 0.094(2) Uani 1 1 d . . . . .
H15 H -0.184386 0.832436 0.592211 0.112 Uiso 1 1 calc R . . . .
C12 C -0.0723(9) 0.5827(8) 0.6681(5) 0.106(2) Uani 1 1 d . . . . .
H12 H -0.045533 0.517596 0.688842 0.127 Uiso 1 1 calc R . . . .
C14 C -0.1883(9) 0.6487(10) 0.5645(6) 0.102(3) Uani 1 1 d . . . . .
H14 H -0.238121 0.631557 0.514794 0.122 Uiso 1 1 calc R . . . .
C13 C -0.1462(10) 0.5551(9) 0.5935(5) 0.119(3) Uani 1 1 d . . . . .
H13 H -0.166971 0.472275 0.563351 0.142 Uiso 1 1 calc R . . . .
O12 O 0.3066(13) 0.7675(18) 0.6613(14) 0.391(12) Uani 1 1 d . . . . .
O11 O 0.333333 0.666667 0.5695(14) 0.50(5) Uani 1 3 d S T P . .

loop_
_atom_site_aniso_label
_atom_site_aniso_U_11
_atom_site_aniso_U_22
_atom_site_aniso_U_33
_atom_site_aniso_U_23
_atom_site_aniso_U_13
_atom_site_aniso_U_12
Zn1 0.0784(10) 0.0784(10) 0.0692(13) 0.000 0.000 0.0392(5)
Cl11 0.123(2) 0.123(2) 0.062(2) 0.000 0.000 0.0615(10)
N11 0.084(4) 0.072(3) 0.076(3) -0.001(3) -0.004(3) 0.032(3)
C11 0.069(4) 0.070(4) 0.078(4) 0.002(3) 0.011(3) 0.032(3)
C15 0.105(5) 0.081(5) 0.078(4) -0.006(4) -0.018(4) 0.033(4)
C12 0.108(6) 0.094(5) 0.119(6) -0.015(5) -0.013(5) 0.054(5)
C14 0.100(5) 0.096(6) 0.095(6) 0.004(5) -0.008(4) 0.039(4)
C13 0.131(7) 0.085(5) 0.113(6) -0.026(5) -0.011(5) 0.034(5)
O12 0.183(10) 0.318(17) 0.63(3) -0.241(18) 0.046(17) 0.097(12)
O11 0.69(7) 0.69(7) 0.104(15) 0.000 0.000 0.35(4)

loop_
_atom_type_symbol
_atom_type_description
_atom_type_scat_dispersion_real
_atom_type_scat_dispersion_imag
_atom_type_scat_source
C C 0.0033 0.0016 'International Tables Vol C Tables 4.2.6.8 and 6.1.1.4'
H H 0.0000 0.0000 'International Tables Vol C Tables 4.2.6.8 and 6.1.1.4'
Cl Cl 0.1484 0.1585 'International Tables Vol C Tables 4.2.6.8 and 6.1.1.4'
N N 0.0061 0.0033 'International Tables Vol C Tables 4.2.6.8 and 6.1.1.4'
O O 0.0106 0.0060 'International Tables Vol C Tables 4.2.6.8 and 6.1.1.4'
Zn Zn 0.2839 1.4301 'International Tables Vol C Tables 4.2.6.8 and 6.1.1.4'

loop_
_geom_angle_atom_site_label_1
_geom_angle_atom_site_label_2
_geom_angle_atom_site_label_3
_geom_angle
_geom_angle_site_symmetry_1
_geom_angle_site_symmetry_3
_geom_angle_publ_flag
N11 Zn1 N11 169.1(3) 3_465 6_556 ?
N11 Zn1 N11 76.3(3) 5_676 2_675 ?
N11 Zn1 N11 96.1(2) 5_676 4_466 ?
N11 Zn1 N11 96.1(2) 3_465 . ?
N11 Zn1 N11 96.1(2) 6_556 4_466 ?
N11 Zn1 N11 76.3(3) 6_556 . ?
N11 Zn1 N11 92.4(3) 6_556 2_675 ?
N11 Zn1 N11 92.4(3) 3_465 5_676 ?
N11 Zn1 N11 76.3(3) 3_465 4_466 ?
N11 Zn1 N11 96.1(2) 6_556 5_676 ?
N11 Zn1 N11 92.4(3) . 4_466 ?
N11 Zn1 N11 169.1(3) . 5_676 ?
N11 Zn1 N11 169.1(3) 2_675 4_466 ?
N11 Zn1 N11 96.1(2) 3_465 2_675 ?
N11 Zn1 N11 96.1(2) . 2_675 ?
O12 Cl11 O12 108.6(11) . 2_665 ?
O12 Cl11 O12 108.6(11) 2_665 3_565 ?
O12 Cl11 O12 108.6(11) . 3_565 ?
O11 Cl11 O12 110.4(11) . 3_565 ?
O11 Cl11 O12 110.4(11) . . ?
O11 Cl11 O12 110.4(11) . 2_665 ?
C11 N11 Zn1 115.1(4) . . ?
C15 N11 Zn1 125.3(5) . . ?
C15 N11 C11 119.3(6) . . ?
N11 C11 C11 116.4(3) . 6_556 ?
N11 C11 C12 120.6(6) . . ?
C12 C11 C11 123.0(5) . 6_556 ?
N11 C15 H15 118.2 . . ?
N11 C15 C14 123.5(7) . . ?
C14 C15 H15 118.2 . . ?
C11 C12 H12 120.5 . . ?
C11 C12 C13 118.9(8) . . ?
C13 C12 H12 120.5 . . ?
C15 C14 H14 121.3 . . ?
C13 C14 C15 117.4(7) . . ?
C13 C14 H14 121.3 . . ?
C12 C13 H13 119.9 . . ?
C14 C13 C12 120.3(7) . . ?
C14 C13 H13 119.9 . . ?

loop_
_geom_bond_atom_site_label_1
_geom_bond_atom_site_label_2
_geom_bond_distance
_geom_bond_site_symmetry_2
_geom_bond_publ_flag
Zn1 N11 2.161(6) 3_465 ?
Zn1 N11 2.161(6) 2_675 ?
Zn1 N11 2.161(6) 5_676 ?
Zn1 N11 2.161(6) 6_556 ?
Zn1 N11 2.161(6) . ?
Zn1 N11 2.161(6) 4_466 ?
Cl11 O12 1.317(13) . ?
Cl11 O12 1.317(13) 3_565 ?
Cl11 O12 1.317(13) 2_665 ?
Cl11 O11 1.03(2) . ?
N11 C11 1.336(8) . ?
N11 C15 1.334(9) . ?
C11 C11 1.472(12) 6_556 ?
C11 C12 1.371(9) . ?
C15 H15 0.9300 . ?
C15 C14 1.361(11) . ?
C12 H12 0.9300 . ?
C12 C13 1.391(11) . ?
C14 H14 0.9300 . ?
C14 C13 1.358(12) . ?
C13 H13 0.9300 . ?

loop_
_geom_torsion_atom_site_label_1
_geom_torsion_atom_site_label_2
_geom_torsion_atom_site_label_3
_geom_torsion_atom_site_label_4
_geom_torsion
_geom_torsion_site_symmetry_1
_geom_torsion_site_symmetry_2
_geom_torsion_site_symmetry_3
_geom_torsion_site_symmetry_4
_geom_torsion_publ_flag
Zn1 N11 C11 C11 7.4(9) . . . 6_556 ?
Zn1 N11 C11 C12 -173.8(6) . . . . ?
Zn1 N11 C15 C14 171.5(6) . . . . ?
N11 C11 C12 C13 1.8(12) . . . . ?
N11 C15 C14 C13 1.2(12) . . . . ?
C11 N11 C15 C14 -1.1(11) . . . . ?
C11 C11 C12 C13 -179.5(7) 6_556 . . . ?
C11 C12 C13 C14 -1.7(13) . . . . ?
C15 N11 C11 C11 -179.2(7) . . . 6_556 ?
C15 N11 C11 C12 -0.4(10) . . . . ?
C15 C14 C13 C12 0.2(13) . . . . ?
